data_4505808
loop_
_publ_author_name
'Vrcelj, Ranko M.'
'Shepherd, Evelyn E. A.'
'Yoon, Choon-Sup'
'Sherwood, John N.'
'Kennedy, Alan R.'

_publ_section_title
;
 Preparation and Structural Evaluation of the Conformational Polymorphs of
 \a-[(4-Methoxyphenyl)methylene]-4-nitrobenzeneacetonitrile
;
_journal_issue 6
_journal_name_full 'Crystal Growth &amp; Design'
_journal_page_first 609
_journal_paper_doi 10.1021/cg025529h
_journal_volume 2
_journal_year 2002
_chemical_formula_moiety 'C16 H12 N2 O3 '
_chemical_formula_sum 'C16 H12 N2 O3'
_chemical_formula_weight 280.28
_space_group_IT_number 9
_symmetry_cell_setting monoclinic
_symmetry_Int_Tables_number 9
_symmetry_space_group_name_Hall 'C -2yc'
_symmetry_space_group_name_H-M 'C 1 c 1'
_audit_creation_date 'Sun Jan 21 12:47:39 2002'
_audit_creation_method 'from TEXRAY.INF file'
_cell_angle_alpha 90
_cell_angle_beta 91.17(2)
_cell_angle_gamma 90
_cell_formula_units_Z 4
_cell_length_a 3.859(1)
_cell_length_b 30.971(5)
_cell_length_c 11.346(2)
_cell_measurement_reflns_used 25
_cell_measurement_temperature 295
_cell_measurement_theta_max 19.8
_cell_measurement_theta_min 17.6
_cell_volume 1355.8(5)
_computing_cell_refinement 'MSC/AFC Diffractometer Control'
_computing_data_collection 'MSC/AFC Diffractometer Control'
_computing_data_reduction teXsan
_computing_publication_material teXsan
_computing_structure_refinement teXsan
_computing_structure_solution SAPI91
_diffrn_ambient_temperature 295
_diffrn_measurement_device 'Rigaku AFC7S'
_diffrn_measurement_method 'omega scans with profile analysis'
_diffrn_orient_matrix_UB_11 0.22668
_diffrn_orient_matrix_UB_12 -0.01473
_diffrn_orient_matrix_UB_13 -0.01292
_diffrn_orient_matrix_UB_21 -0.11016
_diffrn_orient_matrix_UB_22 -0.02856
_diffrn_orient_matrix_UB_23 0.01621
_diffrn_orient_matrix_UB_31 -0.06049
_diffrn_orient_matrix_UB_32 -0.00317
_diffrn_orient_matrix_UB_33 -0.08568
_diffrn_radiation_monochromator graphite
_diffrn_radiation_source 'X-ray tube'
_diffrn_radiation_type 'Mo K\a'
_diffrn_radiation_wavelength 0.71069
_diffrn_reflns_av_R_equivalents 0.0119
_diffrn_reflns_limit_h_max 5
_diffrn_reflns_limit_h_min -5
_diffrn_reflns_limit_k_max 40
_diffrn_reflns_limit_k_min -39
_diffrn_reflns_limit_l_max 14
_diffrn_reflns_limit_l_min -14
_diffrn_reflns_number 3610
_diffrn_reflns_theta_max 27.50
_diffrn_reflns_theta_min 2.50
_diffrn_standards_decay_% none
_diffrn_standards_interval_count 150
_diffrn_standards_number 3
_exptl_absorpt_coefficient_mu 0.097
_exptl_absorpt_correction_type none
_exptl_crystal_colour yellow
_exptl_crystal_density_diffrn 1.373
_exptl_crystal_density_meas 0.000
_exptl_crystal_description plate
_exptl_crystal_F_000 584.00
_exptl_crystal_size_max 0.70
_exptl_crystal_size_mid 0.60
_exptl_crystal_size_min 0.15
_refine_diff_density_max 0.09
_refine_diff_density_min -0.15
_refine_ls_extinction_method none
_refine_ls_goodness_of_fit_obs 1.372
_refine_ls_hydrogen_treatment refall
_refine_ls_matrix_type full
_refine_ls_number_constraints 0
_refine_ls_number_parameters 236
_refine_ls_number_reflns 2364
_refine_ls_number_restraints 0
_refine_ls_R_factor_all 0.0549
_refine_ls_R_factor_obs 0.0303
_refine_ls_shift/esd_max 0.0010
_refine_ls_structure_factor_coef F
_refine_ls_weighting_details 'w = 1/\s(F)'
_refine_ls_weighting_scheme calc
_refine_ls_wR_factor_all 0.0398
_refine_ls_wR_factor_obs 0.0362
_reflns_number_observed 2364
_reflns_number_total 3139
_reflns_observed_criterion I>2\s(I)
_cod_data_source_file cg025529h_s1.cif
_cod_data_source_block CMONS_transformed_take4
_cod_depositor_comments
;
The following automatic conversions were performed:

'_refine_ls_weighting_scheme' value '1/\s(F)' was changed to 'calc'.
New tag '_refine_ls_weighting_details' was created. The value of the
new tag was set to 'w = 1/\s(F)'.

Automatic conversion script
Id: cif_fix_values 3143 2015-03-26 13:38:13Z robertas 
;
_cod_original_cell_volume 1355.7(4)
_cod_original_sg_symbol_H-M Cc
_cod_original_formula_sum 'C16 H12 N2 O3 '
_cod_database_code 4505808

loop_
_symmetry_equiv_pos_as_xyz
'   +x,   +y,   +z'
' 1/2+x, 1/2+y,   +z'
'   +x,   -y,1/2+z'
' 1/2+x, 1/2-y,1/2+z'

loop_
_atom_site_aniso_label
_atom_site_aniso_U_11
_atom_site_aniso_U_22
_atom_site_aniso_U_33
_atom_site_aniso_U_12
_atom_site_aniso_U_13
_atom_site_aniso_U_23
O(1) 0.136(2) 0.077(1) 0.066(1) -0.007(1) -0.040(1) 0.0138(9)
O(2) 0.112(1) 0.0533(9) 0.081(1) 0.0088(9) -0.0141(10) 0.0160(8)
O(3) 0.0779(10) 0.0560(8) 0.0491(8) 0.0067(7) -0.0031(7) 0.0007(6)
N(1) 0.063(1) 0.060(1) 0.058(1) -0.0020(8) 0.0010(8) 0.0182(9)
N(2) 0.088(1) 0.0496(9) 0.063(1) 0.0130(9) 0.0095(9) 0.0002(8)
C(1) 0.0461(9) 0.0491(9) 0.0431(9) -0.0015(7) 0.0043(7) 0.0074(7)
C(2) 0.0459(9) 0.0518(9) 0.0417(10) -0.0036(8) 0.0017(8) -0.0039(8)
C(3) 0.0482(9) 0.0393(9) 0.0489(10) -0.0015(7) 0.0054(7) -0.0040(7)
C(4) 0.0380(8) 0.0431(8) 0.0433(8) -0.0015(7) 0.0034(7) 0.0008(7)
C(5) 0.054(1) 0.0433(9) 0.0454(10) -0.0070(8) -0.0023(8) -0.0020(8)
C(6) 0.061(1) 0.0401(9) 0.052(1) -0.0037(8) 0.0012(8) 0.0024(8)
C(7) 0.0410(9) 0.0399(8) 0.0475(9) -0.0023(7) 0.0004(7) -0.0001(7)
C(8) 0.0507(10) 0.0472(10) 0.0479(10) 0.0006(8) 0.0040(8) 0.0055(8)
C(9) 0.0456(10) 0.0400(9) 0.052(1) 0.0047(7) -0.0007(8) -0.0010(7)
C(10) 0.0404(9) 0.0428(8) 0.0462(9) 0.0015(7) -0.0002(7) -0.0014(7)
C(11) 0.054(1) 0.0439(9) 0.047(1) 0.0037(8) -0.0003(8) -0.0046(8)
C(12) 0.0524(10) 0.0412(9) 0.054(1) 0.0042(8) -0.0017(8) -0.0012(8)
C(13) 0.0479(10) 0.0483(9) 0.0441(9) -0.0052(8) -0.0022(7) 0.0000(8)
C(14) 0.056(1) 0.0497(9) 0.049(1) 0.0026(8) 0.0018(8) -0.0094(8)
C(15) 0.052(1) 0.0423(8) 0.055(1) 0.0064(8) 0.0004(8) -0.0031(8)
C(16) 0.069(1) 0.064(1) 0.061(1) 0.002(1) -0.008(1) 0.010(1)

loop_
_atom_site_label
_atom_site_fract_x
_atom_site_fract_y
_atom_site_fract_z
_atom_site_U_iso_or_equiv
_atom_site_thermal_displace_type
O(1) 1.2678 0.03358(5) 0.3990 0.0933 Uij
O(2) 1.1617(8) -0.02105(5) 0.2881(2) 0.0824 Uij
O(3) 0.3754(6) 0.17972(4) -0.6197(2) 0.0611 Uij
N(1) 1.1502(7) 0.01757(6) 0.3086(2) 0.0604 Uij
N(2) 0.3460(8) 0.20087(5) 0.0144(2) 0.0668 Uij
C(1) 0.9925(7) 0.04600(6) 0.2191(2) 0.0460 Uij
C(2) 0.9957(7) 0.09008(6) 0.2378(2) 0.0464 Uij
C(3) 0.8576(7) 0.11678(6) 0.1514(2) 0.0454 Uij
C(4) 0.7221(7) 0.09957(5) 0.0465(2) 0.0414 Uij
C(5) 0.7127(7) 0.05477(5) 0.0330(2) 0.0478 Uij
C(6) 0.8500(8) 0.02800(6) 0.1187(2) 0.0511 Uij
C(7) 0.5994(7) 0.12788(5) -0.0513(2) 0.0428 Uij
C(8) 0.4602(8) 0.16905(6) -0.0174(2) 0.0486 Uij
C(9) 0.6314(7) 0.11555(6) -0.1647(2) 0.0460 Uij
C(10) 0.5472(7) 0.13561(5) -0.2773(2) 0.0432 Uij
C(11) 0.3982(8) 0.17635(6) -0.2956(2) 0.0483 Uij
C(12) 0.3368(8) 0.19245(6) -0.4078(2) 0.0491 Uij
C(13) 0.4226(7) 0.16768(6) -0.5053(2) 0.0468 Uij
C(14) 0.5686(7) 0.12711(6) -0.4886(3) 0.0515 Uij
C(15) 0.6293(8) 0.11177(6) -0.3778(2) 0.0499 Uij
C(16) 0.2289(9) 0.22121(8) -0.6444(3) 0.0649 Uij
H(1) 1.112(5) 0.1025(6) 0.310(2) 0.054(5) Uij
H(2) 0.870(4) 0.1469(6) 0.164(2) 0.042(5) Uij
H(3) 0.597(5) 0.0430(6) -0.032(2) 0.057(5) Uij
H(4) 0.845(6) -0.0016(7) 0.108(2) 0.070(6) Uij
H(5) 0.738(4) 0.0877(6) -0.174(1) 0.039(4) Uij
H(6) 0.343(6) 0.1944(7) -0.227(2) 0.059(6) Uij
H(7) 0.240(5) 0.2212(6) -0.416(2) 0.056(5) Uij
H(8) 0.616(5) 0.1104(6) -0.556(2) 0.054(5) Uij
H(9) 0.744(5) 0.0835(7) -0.363(2) 0.062(6) Uij
H(10) 0.214(7) 0.2213(9) -0.727(3) 0.096(9) Uij
H(11) -0.007(6) 0.2235(6) -0.614(2) 0.062(6) Uij
H(12) 0.391(6) 0.2443(7) -0.606(2) 0.068(6) Uij

loop_
_atom_type_symbol
_atom_type_oxidation_number
_atom_type_number_in_cell
_atom_type_scat_dispersion_real
_atom_type_scat_dispersion_imag
_atom_type_scat_source
C 0 64 0.003 0.002 'International Tables'
H 0 48 0.000 0.000 'International Tables'
N 0 8 0.006 0.003 'International Tables'
O 0 12 0.011 0.006 'International Tables'

loop_
_geom_angle_atom_site_label_1
_geom_angle_atom_site_label_2
_geom_angle_atom_site_label_3
_geom_angle
_geom_angle_publ_flag
C(13) O(3) C(16) 118.6(2) yes
O(1) N(1) O(2) 123.0(2) yes
O(1) N(1) C(1) 118.7(2) yes
O(2) N(1) C(1) 118.3(2) yes
N(1) C(1) C(2) 119.0(2) yes
N(1) C(1) C(6) 119.0(2) yes
C(2) C(1) C(6) 122.1(2) yes
C(1) C(2) C(3) 118.7(2) yes
C(1) C(2) H(1) 120(1) no
C(3) C(2) H(1) 120(1) no
C(2) C(3) C(4) 120.6(2) yes
C(2) C(3) H(2) 117(1) no
C(4) C(3) H(2) 121(1) no
C(3) C(4) C(5) 118.8(2) yes
C(3) C(4) C(7) 121.3(1) yes
C(5) C(4) C(7) 119.9(2) yes
C(4) C(5) C(6) 120.9(2) yes
C(4) C(5) H(3) 119(1) no
C(6) C(5) H(3) 119(1) no
C(1) C(6) C(5) 118.9(2) yes
C(1) C(6) H(4) 120(1) no
C(5) C(6) H(4) 120(1) no
C(4) C(7) C(8) 116.0(2) yes
C(4) C(7) C(9) 120.7(2) yes
C(8) C(7) C(9) 123.2(2) yes
N(2) C(8) C(7) 176.8(2) yes
C(7) C(9) C(10) 134.0(2) yes
C(7) C(9) H(5) 114.1(10) no
C(10) C(9) H(5) 111.8(10) no
C(9) C(10) C(11) 126.9(2) yes
C(9) C(10) C(15) 116.2(1) yes
C(11) C(10) C(15) 116.9(2) yes
C(10) C(11) C(12) 121.6(2) yes
C(10) C(11) H(6) 119(1) no
C(12) C(11) H(6) 119(1) no
C(11) C(12) C(13) 119.6(2) yes
C(11) C(12) H(7) 118(1) no
C(13) C(12) H(7) 121(1) no
O(3) C(13) C(12) 125.3(2) yes
O(3) C(13) C(14) 115.1(2) yes
C(12) C(13) C(14) 119.6(2) yes
C(13) C(14) C(15) 120.3(2) yes
C(13) C(14) H(8) 118(1) no
C(15) C(14) H(8) 121(1) no
C(10) C(15) C(14) 122.1(2) yes
C(10) C(15) H(9) 115(1) no
C(14) C(15) H(9) 122(1) no
O(3) C(16) H(10) 102(1) no
O(3) C(16) H(11) 111(1) no
O(3) C(16) H(12) 107(1) no
H(10) C(16) H(11) 108(1) no
H(10) C(16) H(12) 116(1) no
H(11) C(16) H(12) 110(1) no

loop_
_geom_bond_atom_site_label_1
_geom_bond_atom_site_label_2
_geom_bond_distance
_geom_bond_publ_flag
O(1) N(1) 1.219(2) yes
O(2) N(1) 1.219(2) yes
O(3) C(13) 1.360(2) yes
O(3) C(16) 1.429(3) yes
N(1) C(1) 1.467(2) yes
N(2) C(8) 1.141(2) yes
C(1) C(2) 1.382(2) yes
C(1) C(6) 1.373(3) yes
C(2) C(3) 1.381(3) yes
C(2) H(1) 1.00(2) no
C(3) C(4) 1.396(3) yes
C(3) H(2) 0.94(2) no
C(4) C(5) 1.396(2) yes
C(4) C(7) 1.484(2) yes
C(5) C(6) 1.376(3) yes
C(5) H(3) 0.93(2) no
C(6) H(4) 0.92(2) no
C(7) C(8) 1.439(2) yes
C(7) C(9) 1.350(3) yes
C(9) C(10) 1.452(3) yes
C(9) H(5) 0.96(2) no
C(10) C(11) 1.400(2) yes
C(10) C(15) 1.401(2) yes
C(11) C(12) 1.383(3) yes
C(11) H(6) 0.99(2) no
C(12) C(13) 1.391(3) yes
C(12) H(7) 0.97(2) no
C(13) C(14) 1.388(3) yes
C(14) C(15) 1.359(3) yes
C(14) H(8) 0.94(2) no
C(15) H(9) 0.99(2) no
C(16) H(10) 0.94(3) no
C(16) H(11) 0.98(2) no
C(16) H(12) 1.04(2) no
